data_9007482
loop_
_publ_author_name
'Baur, W. H.'

_publ_section_title
;On the crystal chemistry of salt hydrates. III. The determination of the
 crystal structure of FeSO4*7H2O (melanterite) Locality: synthetic
;
_journal_name_full 'Acta Crystallographica'
_journal_page_first 1167
_journal_page_last 1174
_journal_paper_doi 10.1107/S0365110X64003000
_journal_volume 17
_journal_year 1964
_chemical_compound_source Synthetic
_chemical_formula_sum 'Fe H14 O11 S'
_chemical_name_mineral Melanterite
_space_group_IT_number 14
_symmetry_space_group_name_Hall '-P 2ybc'
_symmetry_space_group_name_H-M 'P 1 21/c 1'
_cell_angle_alpha 90
_cell_angle_beta 105.57
_cell_angle_gamma 90
_cell_formula_units_Z 4
_cell_length_a 14.072
_cell_length_b 6.503
_cell_length_c 11.041
_cell_volume 973.287
_database_code_amcsd 0009289
_exptl_crystal_density_diffrn 1.897
_cod_depositor_comments
;
  Z value inserted to be consistent with given formula
   Water oxygen renamed so they are recognized as such
                               Miguel.
;
_cod_original_formula_sum 'Fe S O11 H14'
_cod_database_code 9007482

loop_
_space_group_symop_operation_xyz
x,y,z
x,1/2-y,1/2+z
-x,1/2+y,1/2-z
-x,-y,-z

loop_
_atom_site_aniso_label
_atom_site_aniso_U_11
_atom_site_aniso_U_22
_atom_site_aniso_U_33
_atom_site_aniso_U_12
_atom_site_aniso_U_13
_atom_site_aniso_U_23
Fe1 0.02048 0.01735 0.02063 -0.00134 0.00730 -0.00140
Fe2 0.01862 0.02250 0.01605 -0.00179 0.00438 0.00140
S 0.01676 0.01800 0.01834 -0.00045 0.00438 -0.00175
O1 0.02886 0.03171 0.01948 -0.00670 0.00803 0.00070
O2 0.02886 0.02935 0.03496 0.00625 0.01972 0.00456
O3 0.02700 0.03214 0.03152 -0.01295 0.00219 -0.01156
O4 0.02886 0.02164 0.03152 0.00759 0.00219 0.00666
O21 0.06051 0.05099 0.04355 0.03260 0.03798 0.01472
O22 0.03631 0.02678 0.03954 -0.00045 0.00146 0.00666
O23 0.02793 0.02228 0.03324 -0.00447 0.00365 0.00456
O24 0.02793 0.04435 0.01948 0.00000 0.00876 0.00280
O25 0.03910 0.03599 0.02808 0.01384 0.00803 0.00175
O26 0.02420 0.03663 0.03725 -0.00402 0.00511 -0.01472
O27 0.03817 0.02399 0.03954 0.00089 0.00657 -0.00666

loop_
_atom_site_label
_atom_site_fract_x
_atom_site_fract_y
_atom_site_fract_z
_atom_site_U_iso_or_equiv
Fe1 0.00000 0.00000 0.00000 0.01900
Fe2 0.50000 0.50000 0.00000 0.01900
S 0.22670 0.47090 0.17630 0.01773
O1 0.20450 0.47050 0.03680 0.02533
O2 0.13710 0.53690 0.21160 0.02913
O3 0.30750 0.61570 0.22670 0.03166
O4 0.25560 0.26430 0.22470 0.02786
O21 0.11290 0.38530 0.43220 0.04686
O22 0.10050 0.95740 0.18220 0.03546
O23 0.03050 0.79370 0.43230 0.02913
O24 0.47970 0.45900 0.17970 0.03040
O25 0.43130 0.28500 0.44180 0.03420
O26 0.35360 0.85940 0.44040 0.03166
O27 0.36370 0.00480 0.11420 0.03420
H1 0.14800 0.25900 0.46100 ?
H2 0.12600 0.42800 0.35400 ?
H3 0.12400 0.81700 0.19600 ?
H4 0.15600 0.05100 0.19800 ?
H5 0.09000 0.87000 0.46900 ?
H6 0.97900 0.88700 0.38700 ?
H7 0.42100 0.51400 0.19800 ?
H8 0.53600 0.47500 0.25300 ?
H9 0.37500 0.27500 0.36900 ?
H10 0.41300 0.35900 0.50800 ?
H11 0.29700 0.91000 0.46500 ?
H12 0.33100 0.77600 0.36500 ?
H13 0.31300 0.07700 0.14300 ?
H14 0.33400 0.89400 0.05800 ?

loop_
_cod_related_entry_id
_cod_related_entry_database
_cod_related_entry_code
1 AMCSD 0009289
